data_7709472
loop_
_publ_author_name
'Dhara, Suman'
'Ansari, Mohd. Asif'
'Schwederski, Brigitte'
'Filippou, Vasileios'
'Kaim, Wolfgang'
'Lahiri, Goutam Kumar'

_publ_section_title
;
 Diosmium compounds containing bis(imidazole)-p-quinone bridging ligands
;
_journal_name_full 'Dalton Transactions'
_journal_paper_doi 10.1039/D2DT00184E
_journal_year 2022
_chemical_formula_moiety 'C58 H40 N14 O2 Os2, 2(Cl O4), C H2 Cl2'
_chemical_formula_sum 'C59 H42 Cl4 N14 O10 Os2'
_chemical_formula_weight 1629.26
_space_group_crystal_system monoclinic
_space_group_IT_number 14
_space_group_name_Hall '-P 2ybc'
_space_group_name_H-M_alt 'P 1 21/c 1'
_atom_sites_solution_hydrogens geom
_atom_sites_solution_primary iterative
_audit_creation_date 2021-03-30
_audit_creation_method
;
Olex2 1.3
(compiled 2020.11.12 svn.r5f609507 for OlexSys, GUI svn.r6272)
;
_audit_update_record
;
2021-08-11 deposited with the CCDC.	2022-02-10 downloaded from the CCDC.
;
_cell_angle_alpha 90
_cell_angle_beta 93.9530(10)
_cell_angle_gamma 90
_cell_formula_units_Z 4
_cell_length_a 10.48690(10)
_cell_length_b 18.5944(2)
_cell_length_c 33.9047(4)
_cell_measurement_reflns_used 43707
_cell_measurement_temperature 150.00(2)
_cell_measurement_theta_max 27.7870
_cell_measurement_theta_min 2.0370
_cell_volume 6595.61(12)
_computing_cell_refinement 'CrysAlisPro 1.171.41.93a (Rigaku OD, 2020)'
_computing_data_collection 'CrysAlisPro 1.171.41.93a (Rigaku OD, 2020)'
_computing_data_reduction 'CrysAlisPro 1.171.41.93a (Rigaku OD, 2020)'
_computing_molecular_graphics 'Olex2 1.3 (Dolomanov et al., 2009)'
_computing_publication_material 'Olex2 1.3 (Dolomanov et al., 2009)'
_computing_structure_refinement 'SHELXL 2018/3 (Sheldrick, 2015)'
_computing_structure_solution 'olex2.solve 1.3 (Bourhis et al., 2015)'
_diffrn_ambient_environment N~2~
_diffrn_ambient_temperature 150.00(2)
_diffrn_detector 'CCD plate'
_diffrn_measured_fraction_theta_full 0.999
_diffrn_measured_fraction_theta_max 0.999
_diffrn_measurement_details
;
List of Runs (angles in degrees, time in seconds):

  # Type    Start    End  Width  t~exp~   \w     \q     \k     \f   Frames
#--------------------------------------------------------------------------
  1  \f    -94.27  89.73   1.00    2.00  81.02  -9.84  31.50    --   184
  2  \w   -100.81  15.19   1.00    2.00    --   -9.84 -59.25  20.08  116
  3  \w   -100.81  15.19   1.00    2.00    --   -9.84 -59.25-123.92  116
  4  \w   -100.81  15.19   1.00    2.00    --   -9.84 -59.25  92.08  116
  5  \w   -100.81  15.19   1.00    2.00    --   -9.84 -59.25 -51.92  116
  6  \f     32.08 216.08   1.00    2.00  15.81  -9.84 -59.25    --   184
;
_diffrn_measurement_device 'abstract diffractometer'
_diffrn_measurement_device_type 'Saxi-CrysAlisPro-abstract goniometer imported SAXI images'
_diffrn_measurement_method '\w and \f scans'
_diffrn_orient_matrix_type 'CrysAlisPro convention (1999,Acta A55,543-557)'
_diffrn_orient_matrix_UB_11 -0.0159189000
_diffrn_orient_matrix_UB_12 -0.0037516000
_diffrn_orient_matrix_UB_13 0.0198849000
_diffrn_orient_matrix_UB_21 -0.0036419000
_diffrn_orient_matrix_UB_22 0.0379369000
_diffrn_orient_matrix_UB_23 0.0017655000
_diffrn_orient_matrix_UB_31 -0.0658312000
_diffrn_orient_matrix_UB_32 -0.0011943000
_diffrn_orient_matrix_UB_33 -0.0064027000
_diffrn_radiation_monochromator graphite
_diffrn_radiation_probe x-ray
_diffrn_radiation_type 'Mo K\a'
_diffrn_radiation_wavelength 0.71073
_diffrn_reflns_av_R_equivalents 0.0780
_diffrn_reflns_av_unetI/netI 0.0305
_diffrn_reflns_Laue_measured_fraction_full 0.999
_diffrn_reflns_Laue_measured_fraction_max 0.999
_diffrn_reflns_limit_h_max 12
_diffrn_reflns_limit_h_min -12
_diffrn_reflns_limit_k_max 22
_diffrn_reflns_limit_k_min -22
_diffrn_reflns_limit_l_max 40
_diffrn_reflns_limit_l_min -40
_diffrn_reflns_number 153473
_diffrn_reflns_point_group_measured_fraction_full 0.999
_diffrn_reflns_point_group_measured_fraction_max 0.999
_diffrn_reflns_theta_full 24.999
_diffrn_reflns_theta_max 24.999
_diffrn_reflns_theta_min 1.628
_diffrn_source 'fine-focus sealed X-ray tube'
_diffrn_source_type 'Enhance (Mo) X-ray Source'
_exptl_absorpt_coefficient_mu 4.076
_exptl_absorpt_correction_T_max 1.00000
_exptl_absorpt_correction_T_min 0.30312
_exptl_absorpt_correction_type multi-scan
_exptl_absorpt_process_details
;
CrysAlisPro 1.171.41.93a (Rigaku Oxford Diffraction, 2020)
Empirical absorption correction using spherical harmonics,
implemented in SCALE3 ABSPACK scaling algorithm.
;
_exptl_crystal_colour 'metallic dark brown'
_exptl_crystal_colour_lustre metallic
_exptl_crystal_colour_modifier dark
_exptl_crystal_colour_primary brown
_exptl_crystal_density_diffrn 1.641
_exptl_crystal_description block
_exptl_crystal_F_000 3176
_exptl_crystal_size_max 0.84
_exptl_crystal_size_mid 0.68
_exptl_crystal_size_min 0.54
_refine_diff_density_max 1.389
_refine_diff_density_min -1.213
_refine_diff_density_rms 0.127
_refine_ls_extinction_method none
_refine_ls_goodness_of_fit_ref 1.071
_refine_ls_hydrogen_treatment constr
_refine_ls_matrix_type full
_refine_ls_number_parameters 802
_refine_ls_number_reflns 11607
_refine_ls_number_restraints 0
_refine_ls_restrained_S_all 1.071
_refine_ls_R_factor_all 0.0430
_refine_ls_R_factor_gt 0.0378
_refine_ls_shift/su_max 0.001
_refine_ls_shift/su_mean 0.000
_refine_ls_structure_factor_coef Fsqd
_refine_ls_weighting_details 'w=1/[\s^2^(Fo^2^)+(0.0421P)^2^+30.5935P] where P=(Fo^2^+2Fc^2^)/3'
_refine_ls_weighting_scheme calc
_refine_ls_wR_factor_gt 0.0949
_refine_ls_wR_factor_ref 0.0976
_reflns_Friedel_coverage 0.000
_reflns_number_gt 10375
_reflns_number_total 11607
_reflns_threshold_expression 'I > 2\s(I)'
_cod_data_source_file d2dt00184e2.cif
_cod_data_source_block 2
_cod_database_code 7709472
_shelx_shelxl_version_number 2018/3
_shelx_space_group_comment
;
The symmetry employed for this shelxl refinement is uniquely defined
by the following loop, which should always be used as a source of
symmetry information in preference to the above space-group names.
They are only intended as comments.
;
_shelx_estimated_absorpt_t_max 0.217
_shelx_estimated_absorpt_t_min 0.131
_reflns_odcompleteness_completeness 89.03
_reflns_odcompleteness_iscentric 1
_reflns_odcompleteness_theta 33.80
_olex2_refinement_description
;
1. Fixed Uiso
 At 1.2 times of:
  All C(H) groups, All C(H,H) groups
2.a Secondary CH2 refined with riding coordinates:
 C59(H59A,H59B)
2.b Aromatic/amide H refined with riding coordinates:
 C12(H12), C11(H11), C39(H39), C19(H19), C29(H29), C10(H10), C28(H28),
 C49(H49), C20(H20), C46(H46), C50(H50), C25(H25), C48(H48), C42(H42), C45(H45),
  C38(H38), C22(H22), C9(H9), C26(H26), C55(H55), C16(H16), C21(H21), C18(H18),
 C47(H47), C40(H40), C35(H35), C15(H15), C57(H57), C17(H17), C30(H30), C56(H56),
  C41(H41), C27(H27), C51(H51), C36(H36), C32(H32), C58(H58), C37(H37),
 C52(H52), C31(H31)
;
_smtbx_masks_void_probe_radius 1.2
_smtbx_masks_void_truncation_radius 1.2
_olex2_submission_special_instructions 'No special instructions were received'
_oxdiff_exptl_absorpt_empirical_details
;
Empirical correction (ABSPACK) includes:
- Absorption correction using spherical harmonics
- Frame scaling
;
_oxdiff_exptl_absorpt_empirical_full_max 2.282
_oxdiff_exptl_absorpt_empirical_full_min 0.621

loop_
_space_group_symop_operation_xyz
'x, y, z'
'-x, y+1/2, -z+1/2'
'-x, -y, -z'
'x, -y-1/2, z-1/2'

loop_
_atom_site_label
_atom_site_type_symbol
_atom_site_fract_x
_atom_site_fract_y
_atom_site_fract_z
_atom_site_U_iso_or_equiv
_atom_site_adp_type
_atom_site_occupancy
_atom_site_site_symmetry_order
_atom_site_calc_flag
_atom_site_refinement_flags_posn
_atom_site_refinement_flags_adp
_atom_site_refinement_flags_occupancy
_atom_site_disorder_assembly
_atom_site_disorder_group
Os1 Os 0.55840(2) 0.31257(2) 0.44943(2) 0.02288(7) Uani 1 1 d . . . . .
Os2 Os 0.63182(2) 0.19848(2) 0.66461(2) 0.02514(7) Uani 1 1 d . . . . .
Cl1 Cl 1.02967(15) 0.32687(9) 0.77874(5) 0.0401(4) Uani 1 1 d . . . . .
Cl2 Cl 0.22148(17) 0.12051(10) 0.52562(6) 0.0543(5) Uani 1 1 d . . . . .
Cl3 Cl -0.1417(3) 0.10949(18) 0.40185(9) 0.1040(9) Uani 1 1 d . . . . .
Cl4 Cl 0.0846(3) 0.02078(18) 0.40533(10) 0.1095(10) Uani 1 1 d . . . . .
O1 O 0.6066(4) 0.2579(2) 0.55854(11) 0.0344(10) Uani 1 1 d . . . . .
O2 O 0.1831(4) 0.4192(2) 0.58761(13) 0.0377(10) Uani 1 1 d . . . . .
O4 O 1.1601(4) 0.3495(2) 0.78724(15) 0.0483(12) Uani 1 1 d . . . . .
N1 N 0.4742(4) 0.3562(2) 0.49772(13) 0.0219(9) Uani 1 1 d . . . . .
N11 N 0.5956(4) 0.0991(2) 0.64131(14) 0.0276(10) Uani 1 1 d . . . . .
N3 N 0.3138(4) 0.4322(2) 0.51377(14) 0.0253(10) Uani 1 1 d . . . . .
N13 N 0.7820(4) 0.2204(3) 0.63081(14) 0.0295(11) Uani 1 1 d . . . . .
N2 N 0.4927(4) 0.4113(2) 0.42688(13) 0.0255(10) Uani 1 1 d . . . . .
N7 N 0.6299(5) 0.2200(2) 0.47491(13) 0.0268(10) Uani 1 1 d . . . . .
N4 N 0.4786(4) 0.2519(2) 0.63511(13) 0.0259(10) Uani 1 1 d . . . . .
N12 N 0.7649(5) 0.1377(2) 0.69669(13) 0.0277(10) Uani 1 1 d . . . . .
O5 O 1.0133(5) 0.2582(3) 0.79668(15) 0.0558(13) Uani 1 1 d . . . . .
N5 N 0.4896(5) 0.1867(3) 0.70364(14) 0.0336(12) Uani 1 1 d . . . . .
N8 N 0.7372(4) 0.3443(3) 0.46892(14) 0.0288(11) Uani 1 1 d . . . . .
N6 N 0.2916(5) 0.3121(3) 0.64442(15) 0.0328(11) Uani 1 1 d . . . . .
N10 N 0.3880(5) 0.2699(2) 0.42594(14) 0.0304(11) Uani 1 1 d . . . . .
C7 C 0.3957(5) 0.4136(3) 0.48725(16) 0.0239(12) Uani 1 1 d . . . . .
N9 N 0.6088(5) 0.2760(3) 0.39585(14) 0.0337(12) Uani 1 1 d . . . . .
C12 C 0.3547(6) 0.5122(3) 0.43776(18) 0.0317(13) Uani 1 1 d . . . . .
H12 H 0.297811 0.535894 0.454069 0.038 Uiso 1 1 calc R U . . .
C2 C 0.4420(5) 0.3397(3) 0.53513(15) 0.0212(11) Uani 1 1 d . . . . .
C11 C 0.3824(6) 0.5418(3) 0.40225(18) 0.0353(14) Uani 1 1 d . . . . .
H11 H 0.344667 0.586045 0.393635 0.042 Uiso 1 1 calc R U . . .
C8 C 0.4106(5) 0.4472(3) 0.44970(16) 0.0245(12) Uani 1 1 d . . . . .
C3 C 0.3426(5) 0.3854(3) 0.54434(16) 0.0248(12) Uani 1 1 d . . . . .
C1 C 0.5100(5) 0.2917(3) 0.56449(16) 0.0245(12) Uani 1 1 d . . . . .
N14 N 0.6876(6) 0.2986(3) 0.68488(16) 0.0382(13) Uani 1 1 d . . . . .
C39 C 0.5065(6) 0.0836(3) 0.61178(18) 0.0345(14) Uani 1 1 d . . . . .
H39 H 0.453087 0.121132 0.601165 0.041 Uiso 1 1 calc R U . . .
C19 C 0.5649(6) 0.1587(3) 0.47889(18) 0.0351(14) Uani 1 1 d . . . . .
H19 H 0.476241 0.157952 0.470958 0.042 Uiso 1 1 calc R U . . .
C5 C 0.3343(5) 0.3293(3) 0.60854(16) 0.0264(12) Uani 1 1 d . . . . .
C43 C 0.6716(6) 0.0448(3) 0.65578(19) 0.0345(14) Uani 1 1 d . . . . .
C13 C 0.3805(6) 0.2657(3) 0.65910(17) 0.0328(13) Uani 1 1 d . . . . .
O6 O 0.9453(6) 0.3779(3) 0.7942(2) 0.087(2) Uani 1 1 d . . . . .
O3 O 1.0099(6) 0.3201(3) 0.73691(15) 0.0639(15) Uani 1 1 d . . . . .
C4 C 0.2766(5) 0.3821(3) 0.58078(17) 0.0276(12) Uani 1 1 d . . . . .
C6 C 0.4468(5) 0.2913(3) 0.60159(15) 0.0223(11) Uani 1 1 d . . . . .
C44 C 0.7696(5) 0.0669(3) 0.68658(18) 0.0311(13) Uani 1 1 d . . . . .
C29 C 0.7277(7) 0.2780(4) 0.3830(2) 0.0479(18) Uani 1 1 d . . . . .
H29 H 0.794701 0.298046 0.399810 0.057 Uiso 1 1 calc R U . . .
C24 C 0.8167(6) 0.2912(3) 0.48533(19) 0.0323(13) Uani 1 1 d . . . . .
C10 C 0.4669(6) 0.5057(3) 0.37896(18) 0.0368(15) Uani 1 1 d . . . . .
H10 H 0.488324 0.525402 0.354421 0.044 Uiso 1 1 calc R U . . .
C14 C 0.3816(6) 0.2270(4) 0.69618(18) 0.0373(15) Uani 1 1 d . . . . .
O7 O 0.3033(7) 0.0873(4) 0.5009(3) 0.118(3) Uani 1 1 d . . . . .
C28 C 0.7846(6) 0.4107(3) 0.46606(19) 0.0366(14) Uani 1 1 d . . . . .
H28 H 0.730831 0.447446 0.454689 0.044 Uiso 1 1 calc R U . . .
C49 C 0.8333(6) 0.1722(4) 0.60690(19) 0.0384(15) Uani 1 1 d . . . . .
H49 H 0.786244 0.129727 0.600123 0.046 Uiso 1 1 calc R U . . .
C20 C 0.6215(7) 0.0966(3) 0.49405(19) 0.0444(17) Uani 1 1 d . . . . .
H20 H 0.572367 0.054213 0.496876 0.053 Uiso 1 1 calc R U . . .
C46 C 0.9514(7) 0.0478(4) 0.7319(2) 0.0490(18) Uani 1 1 d . . . . .
H46 H 1.015928 0.017381 0.743747 0.059 Uiso 1 1 calc R U . . .
C50 C 0.9518(7) 0.1815(5) 0.5917(2) 0.057(2) Uani 1 1 d . . . . .
H50 H 0.986545 0.146016 0.575325 0.068 Uiso 1 1 calc R U . . .
C25 C 0.9411(6) 0.3079(4) 0.4996(2) 0.0462(17) Uani 1 1 d . . . . .
H25 H 0.993814 0.271766 0.512040 0.055 Uiso 1 1 calc R U . . .
C48 C 0.8505(6) 0.1623(3) 0.72447(18) 0.0384(15) Uani 1 1 d . . . . .
H48 H 0.847169 0.211470 0.732021 0.046 Uiso 1 1 calc R U . . .
C42 C 0.6556(7) -0.0251(4) 0.6417(2) 0.054(2) Uani 1 1 d . . . . .
H42 H 0.707269 -0.062777 0.652988 0.064 Uiso 1 1 calc R U . . .
C34 C 0.3877(7) 0.2468(3) 0.38766(19) 0.0412(16) Uani 1 1 d . . . . .
C45 C 0.8625(6) 0.0216(3) 0.7033(2) 0.0421(16) Uani 1 1 d . . . . .
H45 H 0.865498 -0.027322 0.695304 0.050 Uiso 1 1 calc R U . . .
C38 C 0.2778(6) 0.2659(3) 0.44438(19) 0.0366(14) Uani 1 1 d . . . . .
H38 H 0.277098 0.281997 0.470963 0.044 Uiso 1 1 calc R U . . .
C22 C 0.8180(7) 0.1591(4) 0.5021(2) 0.0450(17) Uani 1 1 d . . . . .
H22 H 0.906999 0.160104 0.509558 0.054 Uiso 1 1 calc R U . . .
C53 C 0.8481(6) 0.2819(4) 0.6396(2) 0.0446(17) Uani 1 1 d . . . . .
C33 C 0.5118(7) 0.2481(3) 0.37122(18) 0.0423(16) Uani 1 1 d . . . . .
C9 C 0.5188(6) 0.4413(3) 0.39208(17) 0.0345(14) Uani 1 1 d . . . . .
H9 H 0.575305 0.416850 0.375930 0.041 Uiso 1 1 calc R U . . .
C54 C 0.7881(7) 0.3288(3) 0.6678(2) 0.0434(17) Uani 1 1 d . . . . .
C23 C 0.7556(6) 0.2217(3) 0.48781(17) 0.0326(13) Uani 1 1 d . . . . .
C26 C 0.9882(7) 0.3771(4) 0.4958(3) 0.057(2) Uani 1 1 d . . . . .
H26 H 1.073654 0.388727 0.504548 0.068 Uiso 1 1 calc R U . . .
C55 C 0.8273(9) 0.3998(4) 0.6761(3) 0.068(3) Uani 1 1 d . . . . .
H55 H 0.896421 0.420476 0.663402 0.082 Uiso 1 1 calc R U . . .
C16 C 0.2956(8) 0.1893(4) 0.7561(2) 0.053(2) Uani 1 1 d . . . . .
H16 H 0.230479 0.190355 0.774251 0.064 Uiso 1 1 calc R U . . .
C21 C 0.7510(8) 0.0973(4) 0.5050(2) 0.0516(19) Uani 1 1 d . . . . .
H21 H 0.792608 0.054772 0.514615 0.062 Uiso 1 1 calc R U . . .
C18 C 0.4976(7) 0.1471(4) 0.73756(18) 0.0431(16) Uani 1 1 d . . . . .
H18 H 0.570825 0.117795 0.743142 0.052 Uiso 1 1 calc R U . . .
C47 C 0.9442(7) 0.1185(4) 0.7426(2) 0.0489(18) Uani 1 1 d . . . . .
H47 H 1.003196 0.137516 0.762448 0.059 Uiso 1 1 calc R U . . .
C40 C 0.4904(7) 0.0155(4) 0.5966(2) 0.0528(19) Uani 1 1 d . . . . .
H40 H 0.427437 0.006543 0.575713 0.063 Uiso 1 1 calc R U . . .
C35 C 0.2769(8) 0.2220(4) 0.3673(2) 0.057(2) Uani 1 1 d . . . . .
H35 H 0.278080 0.208137 0.340401 0.068 Uiso 1 1 calc R U . . .
C15 C 0.2840(7) 0.2286(4) 0.7219(2) 0.0444(16) Uani 1 1 d . . . . .
H15 H 0.209700 0.256750 0.715820 0.053 Uiso 1 1 calc R U . . .
C57 C 0.6629(11) 0.4081(5) 0.7214(3) 0.076(3) Uani 1 1 d . . . . .
H57 H 0.618605 0.434358 0.740191 0.091 Uiso 1 1 calc R U . . .
C17 C 0.4048(7) 0.1478(4) 0.7638(2) 0.0506(18) Uani 1 1 d . . . . .
H17 H 0.414782 0.119912 0.787273 0.061 Uiso 1 1 calc R U . . .
C30 C 0.7562(9) 0.2518(5) 0.3461(2) 0.068(3) Uani 1 1 d . . . . .
H30 H 0.840989 0.253665 0.337992 0.082 Uiso 1 1 calc R U . . .
C56 C 0.7638(12) 0.4385(4) 0.7030(3) 0.084(4) Uani 1 1 d . . . . .
H56 H 0.789099 0.486499 0.709090 0.101 Uiso 1 1 calc R U . . .
O8 O 0.2254(7) 0.0939(5) 0.5641(3) 0.128(3) Uani 1 1 d . . . . .
C41 C 0.5656(8) -0.0394(4) 0.6118(3) 0.068(3) Uani 1 1 d . . . . .
H41 H 0.555185 -0.086825 0.601628 0.082 Uiso 1 1 calc R U . . .
C27 C 0.9076(7) 0.4280(4) 0.4789(3) 0.056(2) Uani 1 1 d . . . . .
H27 H 0.937218 0.475827 0.476015 0.067 Uiso 1 1 calc R U . . .
C51 C 1.0177(8) 0.2446(6) 0.6011(3) 0.074(3) Uani 1 1 d . . . . .
H51 H 1.099424 0.252645 0.591492 0.089 Uiso 1 1 calc R U . . .
C36 C 0.1656(8) 0.2176(5) 0.3863(2) 0.063(2) Uani 1 1 d . . . . .
H36 H 0.089563 0.200085 0.372706 0.076 Uiso 1 1 calc R U . . .
C32 C 0.5396(11) 0.2213(5) 0.3341(2) 0.069(3) Uani 1 1 d . . . . .
H32 H 0.473043 0.201372 0.317109 0.083 Uiso 1 1 calc R U . . .
C58 C 0.6293(8) 0.3391(4) 0.7114(2) 0.054(2) Uani 1 1 d . . . . .
H58 H 0.560146 0.318174 0.724021 0.065 Uiso 1 1 calc R U . . .
C37 C 0.1658(7) 0.2391(4) 0.4257(2) 0.056(2) Uani 1 1 d . . . . .
H37 H 0.090387 0.235518 0.439540 0.067 Uiso 1 1 calc R U . . .
C52 C 0.9652(8) 0.2953(5) 0.6244(3) 0.065(2) Uani 1 1 d . . . . .
H52 H 1.008546 0.339391 0.630026 0.078 Uiso 1 1 calc R U . . .
O9 O 0.220(2) 0.1891(5) 0.5254(4) 0.285(12) Uani 1 1 d . . . . .
C31 C 0.6602(11) 0.2236(6) 0.3222(2) 0.078(3) Uani 1 1 d . . . . .
H31 H 0.677518 0.205342 0.296945 0.094 Uiso 1 1 calc R U . . .
O10 O 0.1038(9) 0.1048(13) 0.5115(3) 0.278(11) Uani 1 1 d . . . . .
C59 C -0.0376(11) 0.0556(6) 0.4301(4) 0.096(3) Uani 1 1 d . . . . .
H59A H -0.000847 0.084096 0.452760 0.116 Uiso 1 1 calc R U . . .
H59B H -0.086528 0.015429 0.440796 0.116 Uiso 1 1 calc R U . . .

loop_
_atom_site_aniso_label
_atom_site_aniso_U_11
_atom_site_aniso_U_22
_atom_site_aniso_U_33
_atom_site_aniso_U_23
_atom_site_aniso_U_13
_atom_site_aniso_U_12
Os1 0.02921(12) 0.02026(12) 0.01886(12) -0.00032(8) -0.00060(9) 0.00277(8)
Os2 0.03310(13) 0.02185(12) 0.02011(12) 0.00104(8) -0.00080(9) 0.00238(9)
Cl1 0.0438(9) 0.0370(8) 0.0393(9) -0.0008(7) 0.0016(7) -0.0041(7)
Cl2 0.0471(10) 0.0498(11) 0.0661(12) 0.0178(9) 0.0044(9) 0.0167(8)
Cl3 0.109(2) 0.106(2) 0.097(2) 0.0150(17) 0.0115(17) 0.0302(18)
Cl4 0.117(2) 0.103(2) 0.110(2) -0.0013(18) 0.0214(19) 0.0356(19)
O1 0.037(2) 0.041(2) 0.025(2) 0.0039(18) 0.0019(18) 0.019(2)
O2 0.034(2) 0.039(2) 0.041(3) 0.007(2) 0.0123(19) 0.0157(19)
O4 0.044(3) 0.042(3) 0.057(3) 0.008(2) -0.011(2) -0.007(2)
N1 0.025(2) 0.017(2) 0.023(2) -0.0016(18) -0.0034(18) 0.0016(18)
N11 0.029(2) 0.028(3) 0.025(2) 0.001(2) 0.000(2) -0.002(2)
N3 0.022(2) 0.021(2) 0.032(3) 0.004(2) -0.002(2) 0.0014(18)
N13 0.032(3) 0.032(3) 0.022(2) 0.006(2) -0.013(2) -0.003(2)
N2 0.029(2) 0.023(2) 0.024(2) 0.0037(19) -0.0043(19) -0.0033(19)
N7 0.038(3) 0.022(2) 0.021(2) -0.0024(19) 0.004(2) 0.004(2)
N4 0.031(2) 0.024(2) 0.024(2) 0.0011(19) 0.003(2) 0.0024(19)
N12 0.036(3) 0.025(2) 0.021(2) 0.0039(19) -0.001(2) -0.001(2)
O5 0.078(4) 0.044(3) 0.046(3) 0.002(2) 0.009(3) -0.014(3)
N5 0.045(3) 0.036(3) 0.020(3) 0.004(2) 0.003(2) 0.010(2)
N8 0.031(3) 0.028(3) 0.027(3) -0.004(2) 0.002(2) 0.008(2)
N6 0.032(3) 0.037(3) 0.030(3) 0.001(2) 0.002(2) 0.006(2)
N10 0.041(3) 0.023(2) 0.026(3) 0.001(2) -0.009(2) -0.003(2)
C7 0.022(3) 0.018(3) 0.031(3) 0.002(2) -0.005(2) -0.002(2)
N9 0.053(3) 0.025(3) 0.024(3) 0.001(2) 0.007(2) 0.011(2)
C12 0.033(3) 0.024(3) 0.036(3) 0.003(3) -0.010(3) 0.003(2)
C2 0.022(3) 0.020(3) 0.022(3) -0.003(2) 0.000(2) 0.002(2)
C11 0.041(3) 0.023(3) 0.039(4) 0.008(3) -0.015(3) 0.001(3)
C8 0.024(3) 0.023(3) 0.025(3) 0.001(2) -0.007(2) -0.001(2)
C3 0.027(3) 0.018(3) 0.030(3) -0.002(2) -0.002(2) 0.004(2)
C1 0.032(3) 0.019(3) 0.022(3) -0.002(2) -0.001(2) 0.007(2)
N14 0.054(3) 0.025(3) 0.032(3) -0.001(2) -0.018(3) 0.006(2)
C39 0.033(3) 0.030(3) 0.039(4) -0.002(3) -0.007(3) -0.001(3)
C19 0.049(4) 0.026(3) 0.031(3) 0.001(3) 0.003(3) -0.003(3)
C5 0.028(3) 0.027(3) 0.024(3) -0.002(2) 0.003(2) 0.002(2)
C43 0.035(3) 0.028(3) 0.039(4) 0.001(3) -0.002(3) 0.002(3)
C13 0.045(4) 0.032(3) 0.021(3) 0.000(2) 0.007(3) 0.007(3)
O6 0.072(4) 0.060(4) 0.133(6) -0.023(4) 0.041(4) 0.005(3)
O3 0.067(4) 0.084(4) 0.039(3) 0.004(3) -0.011(3) -0.002(3)
C4 0.026(3) 0.026(3) 0.031(3) -0.003(2) 0.003(2) 0.002(2)
C6 0.027(3) 0.019(3) 0.020(3) 0.000(2) -0.002(2) 0.004(2)
C44 0.030(3) 0.024(3) 0.039(3) 0.005(3) 0.000(3) 0.001(2)
C29 0.057(4) 0.059(5) 0.029(4) 0.002(3) 0.012(3) 0.022(4)
C24 0.031(3) 0.027(3) 0.038(3) -0.001(3) 0.000(3) 0.004(2)
C10 0.046(4) 0.035(3) 0.028(3) 0.008(3) -0.005(3) -0.005(3)
C14 0.044(4) 0.038(4) 0.032(3) 0.002(3) 0.011(3) 0.004(3)
O7 0.079(5) 0.070(5) 0.212(10) 0.014(5) 0.073(6) 0.016(4)
C28 0.031(3) 0.032(3) 0.046(4) 0.000(3) -0.004(3) 0.006(3)
C49 0.031(3) 0.049(4) 0.035(4) 0.006(3) 0.002(3) 0.001(3)
C20 0.069(5) 0.028(3) 0.037(4) 0.004(3) 0.006(3) 0.001(3)
C46 0.050(4) 0.040(4) 0.054(4) 0.015(3) -0.017(3) 0.001(3)
C50 0.034(4) 0.089(6) 0.049(5) 0.013(4) 0.005(3) 0.005(4)
C25 0.035(4) 0.048(4) 0.053(4) 0.002(3) -0.010(3) 0.015(3)
C48 0.049(4) 0.030(3) 0.035(4) 0.000(3) -0.008(3) 0.001(3)
C42 0.065(5) 0.025(3) 0.067(5) -0.007(3) -0.020(4) 0.007(3)
C34 0.064(4) 0.028(3) 0.030(3) 0.002(3) -0.009(3) -0.004(3)
C45 0.048(4) 0.028(3) 0.048(4) 0.005(3) -0.009(3) 0.001(3)
C38 0.034(3) 0.039(4) 0.036(4) 0.001(3) -0.003(3) -0.001(3)
C22 0.056(4) 0.033(4) 0.046(4) 0.001(3) -0.003(3) 0.025(3)
C53 0.044(4) 0.044(4) 0.043(4) 0.019(3) -0.019(3) -0.018(3)
C33 0.072(5) 0.031(3) 0.023(3) 0.000(3) -0.003(3) 0.007(3)
C9 0.042(4) 0.034(3) 0.026(3) 0.006(3) -0.001(3) 0.002(3)
C54 0.059(4) 0.027(3) 0.040(4) 0.007(3) -0.028(3) -0.002(3)
C23 0.041(3) 0.030(3) 0.027(3) -0.003(3) 0.002(3) 0.013(3)
C26 0.031(4) 0.045(4) 0.090(6) -0.004(4) -0.016(4) 0.001(3)
C55 0.090(6) 0.031(4) 0.076(6) 0.012(4) -0.055(5) -0.010(4)
C16 0.063(5) 0.058(5) 0.042(4) 0.009(3) 0.029(4) 0.007(4)
C21 0.074(5) 0.028(4) 0.051(4) 0.004(3) -0.005(4) 0.024(3)
C18 0.056(4) 0.046(4) 0.029(3) 0.010(3) 0.008(3) 0.012(3)
C47 0.052(4) 0.043(4) 0.048(4) 0.007(3) -0.025(3) -0.005(3)
C40 0.057(4) 0.040(4) 0.058(5) -0.009(3) -0.024(4) -0.004(3)
C35 0.087(6) 0.046(4) 0.035(4) -0.005(3) -0.021(4) -0.021(4)
C15 0.046(4) 0.052(4) 0.038(4) 0.006(3) 0.016(3) 0.014(3)
C57 0.119(8) 0.042(5) 0.059(6) -0.018(4) -0.042(6) 0.028(5)
C17 0.070(5) 0.050(4) 0.033(4) 0.009(3) 0.017(3) 0.009(4)
C30 0.078(6) 0.087(7) 0.042(5) 0.006(4) 0.023(4) 0.033(5)
C56 0.126(9) 0.029(4) 0.087(7) -0.006(5) -0.076(7) 0.006(5)
O8 0.088(5) 0.174(9) 0.122(7) 0.094(6) 0.012(5) 0.030(5)
C41 0.079(6) 0.032(4) 0.088(6) -0.018(4) -0.032(5) 0.006(4)
C27 0.038(4) 0.033(4) 0.095(6) -0.002(4) -0.012(4) -0.002(3)
C51 0.035(4) 0.123(9) 0.065(6) 0.020(6) 0.003(4) -0.034(5)
C36 0.063(5) 0.067(5) 0.055(5) 0.007(4) -0.026(4) -0.027(4)
C32 0.119(8) 0.064(5) 0.024(4) -0.008(4) -0.002(4) 0.005(5)
C58 0.074(5) 0.040(4) 0.045(4) -0.012(3) -0.017(4) 0.015(4)
C37 0.051(4) 0.059(5) 0.057(5) -0.001(4) -0.012(4) -0.021(4)
C52 0.057(5) 0.078(6) 0.058(5) 0.017(5) -0.009(4) -0.030(5)
O9 0.65(3) 0.063(6) 0.167(11) 0.014(6) 0.239(17) -0.004(11)
C31 0.111(8) 0.095(7) 0.031(4) -0.009(5) 0.016(5) 0.031(6)
O10 0.082(6) 0.66(3) 0.087(7) -0.072(12) -0.015(5) 0.147(12)
C59 0.093(8) 0.079(7) 0.118(9) 0.000(7) 0.011(7) 0.019(6)

loop_
_atom_type_symbol
_atom_type_description
_atom_type_scat_dispersion_real
_atom_type_scat_dispersion_imag
_atom_type_scat_source
C C 0.0033 0.0016 'International Tables Vol C Tables 4.2.6.8 and 6.1.1.4'
H H 0.0000 0.0000 'International Tables Vol C Tables 4.2.6.8 and 6.1.1.4'
Cl Cl 0.1484 0.1585 'International Tables Vol C Tables 4.2.6.8 and 6.1.1.4'
N N 0.0061 0.0033 'International Tables Vol C Tables 4.2.6.8 and 6.1.1.4'
O O 0.0106 0.0060 'International Tables Vol C Tables 4.2.6.8 and 6.1.1.4'
Os Os -1.2165 7.6030 'International Tables Vol C Tables 4.2.6.8 and 6.1.1.4'

loop_
_geom_angle_atom_site_label_1
_geom_angle_atom_site_label_2
_geom_angle_atom_site_label_3
_geom_angle
_geom_angle_site_symmetry_1
_geom_angle_site_symmetry_3
_geom_angle_publ_flag
N1 Os1 N2 78.34(17) . . ?
N7 Os1 N1 99.15(17) . . ?
N7 Os1 N2 175.70(18) . . ?
N7 Os1 N10 97.01(19) . . ?
N8 Os1 N1 93.64(17) . . ?
N8 Os1 N2 97.93(18) . . ?
N8 Os1 N7 78.67(19) . . ?
N8 Os1 N10 172.68(19) . . ?
N8 Os1 N9 95.5(2) . . ?
N10 Os1 N1 92.88(18) . . ?
N10 Os1 N2 86.64(18) . . ?
N9 Os1 N1 168.67(18) . . ?
N9 Os1 N2 93.79(18) . . ?
N9 Os1 N7 89.17(18) . . ?
N9 Os1 N10 78.4(2) . . ?
N11 Os2 N13 95.37(19) . . ?
N11 Os2 N4 97.44(18) . . ?
N11 Os2 N12 78.86(18) . . ?
N11 Os2 N5 91.62(19) . . ?
N11 Os2 N14 173.4(2) . . ?
N13 Os2 N4 103.48(17) . . ?
N13 Os2 N5 172.6(2) . . ?
N13 Os2 N14 78.2(2) . . ?
N12 Os2 N13 83.43(18) . . ?
N12 Os2 N4 172.52(18) . . ?
N12 Os2 N5 95.51(19) . . ?
N12 Os2 N14 98.88(19) . . ?
N5 Os2 N4 78.00(18) . . ?
N14 Os2 N4 85.49(19) . . ?
N14 Os2 N5 94.8(2) . . ?
O5 Cl1 O4 108.4(3) . . ?
O6 Cl1 O4 109.8(4) . . ?
O6 Cl1 O5 110.1(4) . . ?
O6 Cl1 O3 112.0(4) . . ?
O3 Cl1 O4 107.2(3) . . ?
O3 Cl1 O5 109.3(3) . . ?
O7 Cl2 O8 115.4(5) . . ?
O9 Cl2 O7 116.9(7) . . ?
O9 Cl2 O8 111.1(8) . . ?
O9 Cl2 O10 101.8(13) . . ?
O10 Cl2 O7 106.4(7) . . ?
O10 Cl2 O8 103.2(8) . . ?
C7 N1 Os1 112.2(3) . . ?
C2 N1 Os1 141.9(3) . . ?
C2 N1 C7 103.4(4) . . ?
C39 N11 Os2 125.6(4) . . ?
C39 N11 C43 117.9(5) . . ?
C43 N11 Os2 116.5(4) . . ?
C7 N3 C3 103.2(4) . . ?
C49 N13 Os2 123.9(4) . . ?
C49 N13 C53 118.3(6) . . ?
C53 N13 Os2 116.3(5) . . ?
C8 N2 Os1 115.2(3) . . ?
C9 N2 Os1 127.0(4) . . ?
C9 N2 C8 117.7(5) . . ?
C19 N7 Os1 125.8(4) . . ?
C19 N7 C23 118.4(5) . . ?
C23 N7 Os1 115.8(4) . . ?
C13 N4 Os2 112.8(4) . . ?
C6 N4 Os2 141.8(4) . . ?
C6 N4 C13 103.9(4) . . ?
C44 N12 Os2 115.8(4) . . ?
C48 N12 Os2 125.7(4) . . ?
C48 N12 C44 118.3(5) . . ?
C14 N5 Os2 116.5(4) . . ?
C18 N5 Os2 126.2(4) . . ?
C18 N5 C14 117.0(5) . . ?
C24 N8 Os1 116.2(4) . . ?
C28 N8 Os1 125.7(4) . . ?
C28 N8 C24 118.1(5) . . ?
C13 N6 C5 102.7(5) . . ?
C34 N10 Os1 115.7(4) . . ?
C38 N10 Os1 125.9(4) . . ?
C38 N10 C34 118.3(5) . . ?
N1 C7 C8 117.7(5) . . ?
N3 C7 N1 115.3(5) . . ?
N3 C7 C8 126.9(5) . . ?
C29 N9 Os1 125.4(5) . . ?
C29 N9 C33 118.5(6) . . ?
C33 N9 Os1 116.2(4) . . ?
C11 C12 H12 120.2 . . ?
C11 C12 C8 119.6(6) . . ?
C8 C12 H12 120.2 . . ?
N1 C2 C3 107.8(5) . . ?
N1 C2 C1 128.2(5) . . ?
C3 C2 C1 123.2(5) . . ?
C12 C11 H11 120.6 . . ?
C12 C11 C10 118.9(5) . . ?
C10 C11 H11 120.6 . . ?
N2 C8 C7 113.5(5) . . ?
N2 C8 C12 121.8(5) . . ?
C12 C8 C7 124.5(5) . . ?
N3 C3 C2 110.2(5) . . ?
N3 C3 C4 125.1(5) . . ?
C2 C3 C4 124.6(5) . . ?
O1 C1 C2 124.4(5) . . ?
O1 C1 C6 124.8(5) . . ?
C6 C1 C2 110.8(4) . . ?
C54 N14 Os2 116.3(4) . . ?
C58 N14 Os2 126.6(5) . . ?
C58 N14 C54 116.9(6) . . ?
N11 C39 H39 118.9 . . ?
N11 C39 C40 122.3(6) . . ?
C40 C39 H39 118.9 . . ?
N7 C19 H19 118.6 . . ?
N7 C19 C20 122.7(6) . . ?
C20 C19 H19 118.6 . . ?
N6 C5 C4 125.9(5) . . ?
N6 C5 C6 111.2(5) . . ?
C6 C5 C4 122.9(5) . . ?
N11 C43 C44 114.4(5) . . ?
N11 C43 C42 121.2(6) . . ?
C42 C43 C44 124.4(6) . . ?
N4 C13 C14 117.2(5) . . ?
N6 C13 N4 115.4(5) . . ?
N6 C13 C14 127.3(6) . . ?
O2 C4 C3 124.4(5) . . ?
O2 C4 C5 123.6(5) . . ?
C3 C4 C5 112.0(5) . . ?
N4 C6 C1 128.0(5) . . ?
N4 C6 C5 106.7(5) . . ?
C5 C6 C1 125.2(5) . . ?
N12 C44 C43 114.3(5) . . ?
N12 C44 C45 121.6(6) . . ?
C45 C44 C43 124.0(6) . . ?
N9 C29 H29 118.7 . . ?
N9 C29 C30 122.7(8) . . ?
C30 C29 H29 118.7 . . ?
N8 C24 C25 120.3(6) . . ?
N8 C24 C23 113.7(5) . . ?
C25 C24 C23 125.9(6) . . ?
C11 C10 H10 120.4 . . ?
C9 C10 C11 119.1(6) . . ?
C9 C10 H10 120.4 . . ?
N5 C14 C13 113.0(5) . . ?
N5 C14 C15 122.1(6) . . ?
C15 C14 C13 124.9(6) . . ?
N8 C28 H28 118.7 . . ?
N8 C28 C27 122.6(6) . . ?
C27 C28 H28 118.7 . . ?
N13 C49 H49 118.5 . . ?
N13 C49 C50 123.0(7) . . ?
C50 C49 H49 118.5 . . ?
C19 C20 H20 120.6 . . ?
C19 C20 C21 118.7(6) . . ?
C21 C20 H20 120.6 . . ?
C45 C46 H46 120.7 . . ?
C47 C46 H46 120.7 . . ?
C47 C46 C45 118.5(6) . . ?
C49 C50 H50 121.2 . . ?
C51 C50 C49 117.6(8) . . ?
C51 C50 H50 121.2 . . ?
C24 C25 H25 119.9 . . ?
C26 C25 C24 120.3(6) . . ?
C26 C25 H25 119.9 . . ?
N12 C48 H48 119.0 . . ?
N12 C48 C47 122.1(6) . . ?
C47 C48 H48 119.0 . . ?
C43 C42 H42 120.0 . . ?
C41 C42 C43 119.9(6) . . ?
C41 C42 H42 120.0 . . ?
N10 C34 C33 114.5(6) . . ?
N10 C34 C35 121.5(7) . . ?
C35 C34 C33 123.9(7) . . ?
C44 C45 C46 119.6(6) . . ?
C44 C45 H45 120.2 . . ?
C46 C45 H45 120.2 . . ?
N10 C38 H38 118.9 . . ?
N10 C38 C37 122.1(6) . . ?
C37 C38 H38 118.9 . . ?
C23 C22 H22 120.1 . . ?
C21 C22 H22 120.1 . . ?
C21 C22 C23 119.7(7) . . ?
N13 C53 C54 114.1(6) . . ?
N13 C53 C52 121.4(8) . . ?
C52 C53 C54 124.5(7) . . ?
N9 C33 C34 114.8(5) . . ?
N9 C33 C32 119.3(7) . . ?
C32 C33 C34 125.9(7) . . ?
N2 C9 C10 122.9(6) . . ?
N2 C9 H9 118.6 . . ?
C10 C9 H9 118.6 . . ?
N14 C54 C53 114.3(5) . . ?
N14 C54 C55 121.8(8) . . ?
C55 C54 C53 123.9(8) . . ?
N7 C23 C24 115.2(5) . . ?
N7 C23 C22 120.6(6) . . ?
C22 C23 C24 124.2(6) . . ?
C25 C26 H26 121.1 . . ?
C27 C26 C25 117.9(6) . . ?
C27 C26 H26 121.1 . . ?
C54 C55 H55 120.7 . . ?
C56 C55 C54 118.6(10) . . ?
C56 C55 H55 120.7 . . ?
C15 C16 H16 120.7 . . ?
C15 C16 C17 118.6(6) . . ?
C17 C16 H16 120.7 . . ?
C20 C21 H21 120.2 . . ?
C22 C21 C20 119.6(6) . . ?
C22 C21 H21 120.2 . . ?
N5 C18 H18 118.6 . . ?
C17 C18 N5 122.7(6) . . ?
C17 C18 H18 118.6 . . ?
C46 C47 C48 119.8(6) . . ?
C46 C47 H47 120.1 . . ?
C48 C47 H47 120.1 . . ?
C39 C40 H40 120.1 . . ?
C41 C40 C39 119.7(6) . . ?
C41 C40 H40 120.1 . . ?
C34 C35 H35 120.1 . . ?
C36 C35 C34 119.8(7) . . ?
C36 C35 H35 120.1 . . ?
C14 C15 H15 120.2 . . ?
C16 C15 C14 119.6(6) . . ?
C16 C15 H15 120.2 . . ?
C56 C57 H57 121.2 . . ?
C58 C57 H57 121.2 . . ?
C58 C57 C56 117.7(9) . . ?
C16 C17 H17 120.0 . . ?
C18 C17 C16 120.0(6) . . ?
C18 C17 H17 120.0 . . ?
C29 C30 H30 120.8 . . ?
C31 C30 C29 118.5(8) . . ?
C31 C30 H30 120.8 . . ?
C55 C56 C57 120.4(8) . . ?
C55 C56 H56 119.8 . . ?
C57 C56 H56 119.8 . . ?
C42 C41 C40 119.0(7) . . ?
C42 C41 H41 120.5 . . ?
C40 C41 H41 120.5 . . ?
C28 C27 H27 119.6 . . ?
C26 C27 C28 120.8(7) . . ?
C26 C27 H27 119.6 . . ?
C50 C51 H51 119.9 . . ?
C52 C51 C50 120.2(7) . . ?
C52 C51 H51 119.9 . . ?
C35 C36 H36 120.5 . . ?
C35 C36 C37 119.0(7) . . ?
C37 C36 H36 120.5 . . ?
C33 C32 H32 119.6 . . ?
C31 C32 C33 120.9(9) . . ?
C31 C32 H32 119.6 . . ?
N14 C58 C57 124.5(9) . . ?
N14 C58 H58 117.7 . . ?
C57 C58 H58 117.7 . . ?
C38 C37 C36 119.1(8) . . ?
C38 C37 H37 120.5 . . ?
C36 C37 H37 120.5 . . ?
C53 C52 H52 120.3 . . ?
C51 C52 C53 119.5(8) . . ?
C51 C52 H52 120.3 . . ?
C30 C31 H31 119.9 . . ?
C32 C31 C30 120.2(8) . . ?
C32 C31 H31 119.9 . . ?
Cl3 C59 H59A 108.6 . . ?
Cl3 C59 H59B 108.6 . . ?
Cl4 C59 Cl3 114.6(7) . . ?
Cl4 C59 H59A 108.6 . . ?
Cl4 C59 H59B 108.6 . . ?
H59A C59 H59B 107.6 . . ?

loop_
_geom_bond_atom_site_label_1
_geom_bond_atom_site_label_2
_geom_bond_distance
_geom_bond_site_symmetry_2
_geom_bond_publ_flag
Os1 N1 2.078(4) . ?
Os1 N2 2.087(4) . ?
Os1 N7 2.045(5) . ?
Os1 N8 2.032(5) . ?
Os1 N10 2.064(5) . ?
Os1 N9 2.043(5) . ?
Os2 N11 2.035(5) . ?
Os2 N13 2.051(5) . ?
Os2 N4 2.085(4) . ?
Os2 N12 2.049(5) . ?
Os2 N5 2.073(5) . ?
Os2 N14 2.055(5) . ?
Cl1 O4 1.441(5) . ?
Cl1 O5 1.429(5) . ?
Cl1 O6 1.421(6) . ?
Cl1 O3 1.425(5) . ?
Cl2 O7 1.386(7) . ?
Cl2 O8 1.394(7) . ?
Cl2 O9 1.276(9) . ?
Cl2 O10 1.325(12) . ?
Cl3 C59 1.722(11) . ?
Cl4 C59 1.707(11) . ?
O1 C1 1.220(6) . ?
O2 C4 1.234(7) . ?
N1 C7 1.379(7) . ?
N1 C2 1.370(7) . ?
N11 C39 1.353(7) . ?
N11 C43 1.356(7) . ?
N3 C7 1.331(7) . ?
N3 C3 1.370(7) . ?
N13 C49 1.346(8) . ?
N13 C53 1.360(8) . ?
N2 C8 1.370(7) . ?
N2 C9 1.350(7) . ?
N7 C19 1.339(8) . ?
N7 C23 1.360(8) . ?
N4 C13 1.380(7) . ?
N4 C6 1.374(7) . ?
N12 C44 1.361(7) . ?
N12 C48 1.337(8) . ?
N5 C14 1.367(8) . ?
N5 C18 1.363(8) . ?
N8 C24 1.384(7) . ?
N8 C28 1.338(8) . ?
N6 C5 1.363(7) . ?
N6 C13 1.339(8) . ?
N10 C34 1.367(8) . ?
N10 C38 1.353(8) . ?
C7 C8 1.436(8) . ?
N9 C29 1.349(9) . ?
N9 C33 1.372(8) . ?
C12 H12 0.9500 . ?
C12 C11 1.373(9) . ?
C12 C8 1.391(8) . ?
C2 C3 1.398(7) . ?
C2 C1 1.483(7) . ?
C11 H11 0.9500 . ?
C11 C10 1.399(9) . ?
C3 C4 1.458(8) . ?
C1 C6 1.462(8) . ?
N14 C54 1.360(9) . ?
N14 C58 1.352(9) . ?
C39 H39 0.9500 . ?
C39 C40 1.372(9) . ?
C19 H19 0.9500 . ?
C19 C20 1.381(9) . ?
C5 C4 1.462(8) . ?
C5 C6 1.409(8) . ?
C43 C44 1.472(8) . ?
C43 C42 1.390(9) . ?
C13 C14 1.448(8) . ?
C44 C45 1.380(8) . ?
C29 H29 0.9500 . ?
C29 C30 1.393(10) . ?
C24 C25 1.395(9) . ?
C24 C23 1.448(9) . ?
C10 H10 0.9500 . ?
C10 C9 1.377(8) . ?
C14 C15 1.391(9) . ?
C28 H28 0.9500 . ?
C28 C27 1.370(9) . ?
C49 H49 0.9500 . ?
C49 C50 1.390(9) . ?
C20 H20 0.9500 . ?
C20 C21 1.384(10) . ?
C46 H46 0.9500 . ?
C46 C45 1.386(9) . ?
C46 C47 1.367(10) . ?
C50 H50 0.9500 . ?
C50 C51 1.388(13) . ?
C25 H25 0.9500 . ?
C25 C26 1.387(10) . ?
C48 H48 0.9500 . ?
C48 C47 1.388(9) . ?
C42 H42 0.9500 . ?
C42 C41 1.364(10) . ?
C34 C33 1.451(10) . ?
C34 C35 1.388(10) . ?
C45 H45 0.9500 . ?
C38 H38 0.9500 . ?
C38 C37 1.388(9) . ?
C22 H22 0.9500 . ?
C22 C23 1.405(8) . ?
C22 C21 1.354(10) . ?
C53 C54 1.466(11) . ?
C53 C52 1.388(11) . ?
C33 C32 1.402(10) . ?
C9 H9 0.9500 . ?
C54 C55 1.405(10) . ?
C26 H26 0.9500 . ?
C26 C27 1.368(10) . ?
C55 H55 0.9500 . ?
C55 C56 1.370(14) . ?
C16 H16 0.9500 . ?
C16 C15 1.369(10) . ?
C16 C17 1.391(10) . ?
C21 H21 0.9500 . ?
C18 H18 0.9500 . ?
C18 C17 1.362(10) . ?
C47 H47 0.9500 . ?
C40 H40 0.9500 . ?
C40 C41 1.368(10) . ?
C35 H35 0.9500 . ?
C35 C36 1.372(12) . ?
C15 H15 0.9500 . ?
C57 H57 0.9500 . ?
C57 C56 1.384(15) . ?
C57 C58 1.368(11) . ?
C17 H17 0.9500 . ?
C30 H30 0.9500 . ?
C30 C31 1.355(13) . ?
C56 H56 0.9500 . ?
C41 H41 0.9500 . ?
C27 H27 0.9500 . ?
C51 H51 0.9500 . ?
C51 C52 1.368(13) . ?
C36 H36 0.9500 . ?
C36 C37 1.396(11) . ?
C32 H32 0.9500 . ?
C32 C31 1.354(14) . ?
C58 H58 0.9500 . ?
C37 H37 0.9500 . ?
C52 H52 0.9500 . ?
C31 H31 0.9500 . ?
C59 H59A 0.9900 . ?
C59 H59B 0.9900 . ?

loop_
_geom_torsion_atom_site_label_1
_geom_torsion_atom_site_label_2
_geom_torsion_atom_site_label_3
_geom_torsion_atom_site_label_4
_geom_torsion
_geom_torsion_site_symmetry_1
_geom_torsion_site_symmetry_2
_geom_torsion_site_symmetry_3
_geom_torsion_site_symmetry_4
_geom_torsion_publ_flag
Os1 N1 C7 N3 163.2(4) . . . . ?
Os1 N1 C7 C8 -17.3(6) . . . . ?
Os1 N1 C2 C3 -156.2(4) . . . . ?
Os1 N1 C2 C1 33.5(9) . . . . ?
Os1 N2 C8 C7 6.4(6) . . . . ?
Os1 N2 C8 C12 -177.3(4) . . . . ?
Os1 N2 C9 C10 177.5(4) . . . . ?
Os1 N7 C19 C20 175.6(5) . . . . ?
Os1 N7 C23 C24 6.2(6) . . . . ?
Os1 N7 C23 C22 -173.4(5) . . . . ?
Os1 N8 C24 C25 -179.8(5) . . . . ?
Os1 N8 C24 C23 -3.2(7) . . . . ?
Os1 N8 C28 C27 -178.1(6) . . . . ?
Os1 N10 C34 C33 7.0(7) . . . . ?
Os1 N10 C34 C35 -175.1(5) . . . . ?
Os1 N10 C38 C37 177.1(5) . . . . ?
Os1 N9 C29 C30 179.7(6) . . . . ?
Os1 N9 C33 C34 -1.9(7) . . . . ?
Os1 N9 C33 C32 -179.4(5) . . . . ?
Os2 N11 C39 C40 177.7(5) . . . . ?
Os2 N11 C43 C44 0.1(7) . . . . ?
Os2 N11 C43 C42 -179.6(6) . . . . ?
Os2 N13 C49 C50 -164.1(5) . . . . ?
Os2 N13 C53 C54 -9.6(6) . . . . ?
Os2 N13 C53 C52 167.2(5) . . . . ?
Os2 N4 C13 N6 167.1(4) . . . . ?
Os2 N4 C13 C14 -15.4(7) . . . . ?
Os2 N4 C6 C1 22.7(10) . . . . ?
Os2 N4 C6 C5 -160.8(5) . . . . ?
Os2 N12 C44 C43 -3.9(7) . . . . ?
Os2 N12 C44 C45 173.9(5) . . . . ?
Os2 N12 C48 C47 -174.7(5) . . . . ?
Os2 N5 C14 C13 6.4(7) . . . . ?
Os2 N5 C14 C15 -174.4(5) . . . . ?
Os2 N5 C18 C17 173.1(6) . . . . ?
Os2 N14 C54 C53 -5.1(7) . . . . ?
Os2 N14 C54 C55 173.5(5) . . . . ?
Os2 N14 C58 C57 -173.7(6) . . . . ?
O1 C1 C6 N4 -3.1(9) . . . . ?
O1 C1 C6 C5 -179.0(6) . . . . ?
N1 C7 C8 N2 7.4(7) . . . . ?
N1 C7 C8 C12 -168.8(5) . . . . ?
N1 C2 C3 N3 -1.8(6) . . . . ?
N1 C2 C3 C4 176.4(5) . . . . ?
N1 C2 C1 O1 -1.8(9) . . . . ?
N1 C2 C1 C6 177.5(5) . . . . ?
N11 C39 C40 C41 0.6(12) . . . . ?
N11 C43 C44 N12 2.5(8) . . . . ?
N11 C43 C44 C45 -175.3(6) . . . . ?
N11 C43 C42 C41 2.7(12) . . . . ?
N3 C7 C8 N2 -173.1(5) . . . . ?
N3 C7 C8 C12 10.7(9) . . . . ?
N3 C3 C4 O2 3.3(9) . . . . ?
N3 C3 C4 C5 -176.8(5) . . . . ?
N13 C49 C50 C51 -1.5(11) . . . . ?
N13 C53 C54 N14 9.5(8) . . . . ?
N13 C53 C54 C55 -169.1(6) . . . . ?
N13 C53 C52 C51 -2.4(11) . . . . ?
N7 C19 C20 C21 -1.0(10) . . . . ?
N4 C13 C14 N5 6.2(8) . . . . ?
N4 C13 C14 C15 -173.0(6) . . . . ?
N12 C44 C45 C46 1.7(10) . . . . ?
N12 C48 C47 C46 0.6(11) . . . . ?
N5 C14 C15 C16 0.6(11) . . . . ?
N5 C18 C17 C16 0.9(12) . . . . ?
N8 C24 C25 C26 -3.1(11) . . . . ?
N8 C24 C23 N7 -2.0(8) . . . . ?
N8 C24 C23 C22 177.6(6) . . . . ?
N8 C28 C27 C26 -0.6(12) . . . . ?
N6 C5 C4 O2 2.3(9) . . . . ?
N6 C5 C4 C3 -177.6(5) . . . . ?
N6 C5 C6 N4 -3.1(6) . . . . ?
N6 C5 C6 C1 173.5(5) . . . . ?
N6 C13 C14 N5 -176.6(6) . . . . ?
N6 C13 C14 C15 4.2(11) . . . . ?
N10 C34 C33 N9 -3.4(8) . . . . ?
N10 C34 C33 C32 173.9(7) . . . . ?
N10 C34 C35 C36 -2.7(11) . . . . ?
N10 C38 C37 C36 -2.0(11) . . . . ?
C7 N1 C2 C3 2.7(5) . . . . ?
C7 N1 C2 C1 -167.6(5) . . . . ?
C7 N3 C3 C2 0.0(6) . . . . ?
C7 N3 C3 C4 -178.2(5) . . . . ?
N9 C29 C30 C31 0.4(13) . . . . ?
N9 C33 C32 C31 -0.9(12) . . . . ?
C12 C11 C10 C9 0.7(9) . . . . ?
C2 N1 C7 N3 -3.0(6) . . . . ?
C2 N1 C7 C8 176.6(4) . . . . ?
C2 C3 C4 O2 -174.7(5) . . . . ?
C2 C3 C4 C5 5.2(8) . . . . ?
C2 C1 C6 N4 177.7(5) . . . . ?
C2 C1 C6 C5 1.8(8) . . . . ?
C11 C12 C8 N2 -0.3(8) . . . . ?
C11 C12 C8 C7 175.6(5) . . . . ?
C11 C10 C9 N2 -0.7(9) . . . . ?
C8 N2 C9 C10 0.2(8) . . . . ?
C8 C12 C11 C10 -0.2(8) . . . . ?
C3 N3 C7 N1 1.9(6) . . . . ?
C3 N3 C7 C8 -177.6(5) . . . . ?
C3 C2 C1 O1 -170.7(5) . . . . ?
C3 C2 C1 C6 8.5(7) . . . . ?
C1 C2 C3 N3 169.1(5) . . . . ?
C1 C2 C3 C4 -12.7(8) . . . . ?
N14 C54 C55 C56 1.5(10) . . . . ?
C39 N11 C43 C44 177.4(5) . . . . ?
C39 N11 C43 C42 -2.2(9) . . . . ?
C39 C40 C41 C42 -0.2(14) . . . . ?
C19 N7 C23 C24 -175.4(5) . . . . ?
C19 N7 C23 C22 5.0(8) . . . . ?
C19 C20 C21 C22 2.3(11) . . . . ?
C5 N6 C13 N4 0.3(7) . . . . ?
C5 N6 C13 C14 -177.0(6) . . . . ?
C43 N11 C39 C40 0.6(10) . . . . ?
C43 C44 C45 C46 179.4(6) . . . . ?
C43 C42 C41 C40 -1.4(14) . . . . ?
C13 N4 C6 C1 -173.5(5) . . . . ?
C13 N4 C6 C5 3.0(6) . . . . ?
C13 N6 C5 C4 -175.9(6) . . . . ?
C13 N6 C5 C6 1.7(6) . . . . ?
C13 C14 C15 C16 179.7(7) . . . . ?
C4 C5 C6 N4 174.6(5) . . . . ?
C4 C5 C6 C1 -8.8(9) . . . . ?
C6 N4 C13 N6 -2.1(7) . . . . ?
C6 N4 C13 C14 175.4(5) . . . . ?
C6 C5 C4 O2 -175.0(5) . . . . ?
C6 C5 C4 C3 5.1(8) . . . . ?
C44 N12 C48 C47 1.0(10) . . . . ?
C44 C43 C42 C41 -177.0(8) . . . . ?
C29 N9 C33 C34 178.9(6) . . . . ?
C29 N9 C33 C32 1.4(9) . . . . ?
C29 C30 C31 C32 0.1(14) . . . . ?
C24 N8 C28 C27 -0.4(10) . . . . ?
C24 C25 C26 C27 2.2(12) . . . . ?
C14 N5 C18 C17 -1.3(10) . . . . ?
C28 N8 C24 C25 2.2(9) . . . . ?
C28 N8 C24 C23 178.8(5) . . . . ?
C49 N13 C53 C54 -176.4(5) . . . . ?
C49 N13 C53 C52 0.3(9) . . . . ?
C49 C50 C51 C52 -0.7(12) . . . . ?
C50 C51 C52 C53 2.6(13) . . . . ?
C25 C24 C23 N7 174.4(6) . . . . ?
C25 C24 C23 C22 -6.0(11) . . . . ?
C25 C26 C27 C28 -0.4(13) . . . . ?
C48 N12 C44 C43 -180.0(6) . . . . ?
C48 N12 C44 C45 -2.1(9) . . . . ?
C42 C43 C44 N12 -177.8(7) . . . . ?
C42 C43 C44 C45 4.4(11) . . . . ?
C34 N10 C38 C37 0.2(9) . . . . ?
C34 C33 C32 C31 -178.1(8) . . . . ?
C34 C35 C36 C37 0.8(12) . . . . ?
C45 C46 C47 C48 -1.1(12) . . . . ?
C38 N10 C34 C33 -175.7(5) . . . . ?
C38 N10 C34 C35 2.2(9) . . . . ?
C53 N13 C49 C50 1.6(9) . . . . ?
C53 C54 C55 C56 180.0(6) . . . . ?
C33 N9 C29 C30 -1.2(10) . . . . ?
C33 C34 C35 C36 175.0(7) . . . . ?
C33 C32 C31 C30 0.1(15) . . . . ?
C9 N2 C8 C7 -176.0(5) . . . . ?
C9 N2 C8 C12 0.3(8) . . . . ?
C54 N14 C58 C57 1.4(10) . . . . ?
C54 C53 C52 C51 174.0(7) . . . . ?
C54 C55 C56 C57 -0.2(11) . . . . ?
C23 N7 C19 C20 -2.7(9) . . . . ?
C23 C24 C25 C26 -179.3(7) . . . . ?
C23 C22 C21 C20 -0.1(11) . . . . ?
C21 C22 C23 N7 -3.7(10) . . . . ?
C21 C22 C23 C24 176.7(6) . . . . ?
C18 N5 C14 C13 -178.6(6) . . . . ?
C18 N5 C14 C15 0.6(10) . . . . ?
C47 C46 C45 C44 -0.1(11) . . . . ?
C35 C34 C33 N9 178.8(6) . . . . ?
C35 C34 C33 C32 -3.9(11) . . . . ?
C35 C36 C37 C38 1.4(12) . . . . ?
C15 C16 C17 C18 0.3(12) . . . . ?
C17 C16 C15 C14 -1.0(12) . . . . ?
C56 C57 C58 N14 -0.1(12) . . . . ?
C58 N14 C54 C53 179.3(5) . . . . ?
C58 N14 C54 C55 -2.1(9) . . . . ?
C58 C57 C56 C55 -0.5(12) . . . . ?
C52 C53 C54 N14 -167.2(6) . . . . ?
C52 C53 C54 C55 14.3(10) . . . . ?

loop_
_smtbx_masks_void_nr
_smtbx_masks_void_average_x
_smtbx_masks_void_average_y
_smtbx_masks_void_average_z
_smtbx_masks_void_volume
_smtbx_masks_void_count_electrons
_smtbx_masks_void_content
1 0.297 -0.029 0.213 313.7 141.1 ?
2 0.703 0.029 0.787 313.7 138.2 ?
3 -0.297 0.471 0.287 313.7 138.9 ?
4 0.297 0.529 0.713 313.7 140.4 ?
